data_1534967
loop_
_publ_author_name
'Mamedov, N.D.'
'Gasymov, V.A.'
'Mustafaev, N.M.'
'Tagiev, D.B.'
'Mamedov, H.S.'

_publ_section_title
;
 Hydrothermal synthesis and crystal structure of gallium and iron
 hydridophosphates
;
_journal_name_full 'Izvestiya Akademii Nauk SSSR, Neorganicheskie Materialy'
_journal_page_first 84
_journal_page_last 87
_journal_volume 27
_journal_year 1991
_chemical_formula_sum 'Ga O9 P2'
_chemical_name_systematic 'Ga H3 (P O4)2 (H2 O)2'
_space_group_IT_number 173
_symmetry_space_group_name_Hall 'P 6c'
_symmetry_space_group_name_H-M 'P 63'
_cell_angle_alpha 90
_cell_angle_beta 90
_cell_angle_gamma 120
_cell_formula_units_Z 6
_cell_length_a 9.048
_cell_length_b 9.048
_cell_length_c 16.718
_cell_volume 1185.278
_citation_journal_id_ASTM IVNMAW
_cod_data_source_file Mamedov_IVNMAW_1991_1089.cif
_cod_data_source_block Ga1O9P2
_cod_original_formula_sum 'Ga1 O9 P2'
_cod_database_code 1534967

loop_
_symmetry_equiv_pos_as_xyz
x,y,z
x-y,x,z+1/2
-y,x-y,z
-x,-y,z+1/2
-x+y,-x,z
y,-x+y,z+1/2

loop_
_atom_site_label
_atom_site_type_symbol
_atom_site_fract_x
_atom_site_fract_y
_atom_site_fract_z
_atom_site_occupancy
_atom_site_U_iso_or_equiv
O9 O-2 0.186 0.156 0.985 1 0.0
Ga2 Ga+3 0 0 0.421 1 0.0
O4 O-2 0.17 0.142 0.355 1 0.0
O6 O-2 0.535 0.133 0.163 1 0.0
Ga3 Ga+3 0.6667 0.3333 0.22 1 0.0
P2 P+5 0.476 0.014 0.096 1 0.0
O1 O-2 0.471 0.248 0.287 1 0.0
P1 P+5 0.735 0.116 0.354 1 0.0
O7 O-2 0.292 0.026 0.1 1 0.0
O8 O-2 0.576 0.154 0.009 1 0.0
O2 O-2 0.475 0.03 0.86 1 0.0
O5 O-2 0.562 0.141 0.568 1 0.0
Ga1 Ga+3 0.6667 0.3333 0.5 1 0.0
O3 O-2 0.776 0.231 0.437 1 0.0
